data_7112501
loop_
_publ_author_name
'Ciupa, Alexander'
'De Bank, Paul A.'
'Mahon, Mary F.'
'Wood, Pauline J.'
'Caggiano, Lorenzo'

_publ_section_title
;
 Synthesis and antiproliferative activity of some
 3-(pyrid-2-yl)-pyrazolines
;
_journal_issue 6
_journal_name_full MedChemComm
_journal_page_first 956
_journal_paper_doi 10.1039/c3md00077j
_journal_volume 4
_journal_year 2013
_chemical_formula_sum 'C24 H23 N3 O4'
_chemical_formula_weight 417.45
_chemical_name_systematic
;
?
;
_space_group_IT_number 61
_symmetry_cell_setting orthorhombic
_symmetry_space_group_name_Hall '-P 2ac 2ab'
_symmetry_space_group_name_H-M 'P b c a'
_atom_sites_solution_hydrogens geom
_atom_sites_solution_primary direct
_atom_sites_solution_secondary difmap
_audit_creation_method SHELXL-97
_cell_angle_alpha 90.00
_cell_angle_beta 90.00
_cell_angle_gamma 90.00
_cell_formula_units_Z 8
_cell_length_a 6.9770(1)
_cell_length_b 22.0950(2)
_cell_length_c 26.6010(3)
_cell_measurement_reflns_used 58101
_cell_measurement_temperature 150(2)
_cell_measurement_theta_max 27.485
_cell_measurement_theta_min 2.910
_cell_volume 4100.73(8)
_computing_cell_refinement 'HKL Scalepack (Otwinowski & Minor 1997)'
_computing_data_collection 'Collect (Bruker AXS BV 1997-2004)'
_computing_data_reduction 'Denzo & Scalepack (Otwinowski, Minor 1997)'
_computing_molecular_graphics 'ORTEX (P.McArdle 1995)'
_computing_publication_material 'SHELXL-97/2 (Sheldrick 1997)'
_computing_structure_refinement 'SHELXL-97/2 (Sheldrick 1997)'
_computing_structure_solution 'SHELXS-97 (Sheldrick 1990)'
_diffrn_ambient_temperature 150(2)
_diffrn_measured_fraction_theta_full 0.997
_diffrn_measured_fraction_theta_max 0.997
_diffrn_measurement_device_type '95mm CCD camera on \k-goniostat'
_diffrn_measurement_method CCD
_diffrn_radiation_monochromator 'horizonally mounted graphite crystal'
_diffrn_radiation_source 'fine-focus sealed tube'
_diffrn_radiation_type MoK\a
_diffrn_radiation_wavelength 0.71073
_diffrn_reflns_av_R_equivalents 0.0645
_diffrn_reflns_av_sigmaI/netI 0.0322
_diffrn_reflns_limit_h_max 9
_diffrn_reflns_limit_h_min -8
_diffrn_reflns_limit_k_max 27
_diffrn_reflns_limit_k_min -28
_diffrn_reflns_limit_l_max 34
_diffrn_reflns_limit_l_min -34
_diffrn_reflns_number 56599
_diffrn_reflns_theta_full 27.47
_diffrn_reflns_theta_max 27.47
_diffrn_reflns_theta_min 3.54
_exptl_absorpt_coefficient_mu 0.093
_exptl_absorpt_correction_T_max 0.982
_exptl_absorpt_correction_T_min 0.893
_exptl_absorpt_correction_type multi-scan
_exptl_absorpt_process_details
;
multi-scan from symmetry-related measurements
Sortav (Blessing 1995)
;
_exptl_crystal_colour colorless
_exptl_crystal_density_diffrn 1.352
_exptl_crystal_density_method 'not measured'
_exptl_crystal_description block
_exptl_crystal_F_000 1760
_exptl_crystal_size_max 0.40
_exptl_crystal_size_mid 0.25
_exptl_crystal_size_min 0.25
_refine_diff_density_max 0.182
_refine_diff_density_min -0.215
_refine_diff_density_rms 0.042
_refine_ls_extinction_method none
_refine_ls_goodness_of_fit_ref 1.051
_refine_ls_hydrogen_treatment constr
_refine_ls_matrix_type full
_refine_ls_number_parameters 283
_refine_ls_number_reflns 4679
_refine_ls_number_restraints 0
_refine_ls_restrained_S_all 1.051
_refine_ls_R_factor_all 0.0649
_refine_ls_R_factor_gt 0.0422
_refine_ls_shift/su_max 0.001
_refine_ls_shift/su_mean 0.000
_refine_ls_structure_factor_coef Fsqd
_refine_ls_weighting_details 'calc w=1/[\s^2^(Fo^2^)+(0.0350P)^2^+1.8185P] where P=(Fo^2^+2Fc^2^)/3'
_refine_ls_weighting_scheme calc
_refine_ls_wR_factor_gt 0.0882
_refine_ls_wR_factor_ref 0.0991
_reflns_number_gt 3531
_reflns_number_total 4679
_reflns_threshold_expression >2sigma(I)
_cod_data_source_file c3md00077j.txt
_cod_data_source_block k11farm1
_cod_original_sg_symbol_H-M Pbca
_cod_database_code 7112501

loop_
_symmetry_equiv_pos_as_xyz
'x, y, z'
'-x+1/2, -y, z+1/2'
'x+1/2, -y+1/2, -z'
'-x, y+1/2, -z+1/2'
'-x, -y, -z'
'x-1/2, y, -z-1/2'
'-x-1/2, y-1/2, z'
'x, -y-1/2, z-1/2'

loop_
_atom_site_label
_atom_site_type_symbol
_atom_site_fract_x
_atom_site_fract_y
_atom_site_fract_z
_atom_site_U_iso_or_equiv
_atom_site_adp_type
_atom_site_occupancy
_atom_site_symmetry_multiplicity
_atom_site_calc_flag
_atom_site_refinement_flags
O1 O 0.86723(15) 0.19850(5) 0.71459(4) 0.0340(3) Uani 1 1 d .
O2 O 1.36455(14) 0.04409(5) 0.66980(4) 0.0322(3) Uani 1 1 d .
O3 O 1.22421(14) -0.01949(4) 0.59359(4) 0.0290(2) Uani 1 1 d .
O4 O 0.87694(16) 0.00323(5) 0.55560(4) 0.0362(3) Uani 1 1 d .
N1 N 0.63942(17) 0.20160(5) 0.65636(4) 0.0246(3) Uani 1 1 d .
N2 N 0.54087(17) 0.18154(5) 0.61424(4) 0.0246(3) Uani 1 1 d .
N3 N 0.09815(18) 0.23822(6) 0.56785(5) 0.0309(3) Uani 1 1 d .
C1 C 0.8030(2) 0.17629(6) 0.67563(5) 0.0246(3) Uani 1 1 d .
C2 C 0.9030(2) 0.12352(6) 0.65138(5) 0.0231(3) Uani 1 1 d .
C3 C 1.0824(2) 0.10960(6) 0.67190(5) 0.0235(3) Uani 1 1 d .
H3 H 1.1325 0.1333 0.6987 0.028 Uiso 1 1 calc R
C4 C 1.18701(19) 0.06134(6) 0.65322(5) 0.0234(3) Uani 1 1 d .
C5 C 1.1148(2) 0.02633(6) 0.61396(5) 0.0240(3) Uani 1 1 d .
C6 C 0.9351(2) 0.03993(6) 0.59406(5) 0.0258(3) Uani 1 1 d .
C7 C 0.8287(2) 0.08817(6) 0.61263(5) 0.0256(3) Uani 1 1 d .
H7 H 0.7060 0.0970 0.5990 0.031 Uiso 1 1 calc R
C8 C 1.4362(2) 0.07279(7) 0.71388(6) 0.0317(3) Uani 1 1 d .
H8A H 1.4436 0.1166 0.7083 0.048 Uiso 1 1 calc R
H8B H 1.5643 0.0571 0.7215 0.048 Uiso 1 1 calc R
H8C H 1.3502 0.0645 0.7422 0.048 Uiso 1 1 calc R
C9 C 1.1790(2) -0.07770(7) 0.61383(7) 0.0380(4) Uani 1 1 d .
H9A H 1.2140 -0.0789 0.6495 0.057 Uiso 1 1 calc R
H9B H 1.2509 -0.1089 0.5956 0.057 Uiso 1 1 calc R
H9C H 1.0413 -0.0853 0.6103 0.057 Uiso 1 1 calc R
C10 C 0.6969(2) 0.01707(8) 0.53283(7) 0.0413(4) Uani 1 1 d .
H10A H 0.5941 0.0115 0.5575 0.062 Uiso 1 1 calc R
H10B H 0.6755 -0.0100 0.5042 0.062 Uiso 1 1 calc R
H10C H 0.6975 0.0591 0.5212 0.062 Uiso 1 1 calc R
C11 C 0.53850(19) 0.25144(6) 0.68342(5) 0.0243(3) Uani 1 1 d .
H11 H 0.5175 0.2400 0.7194 0.029 Uiso 1 1 calc R
C12 C 0.3449(2) 0.25297(6) 0.65510(6) 0.0263(3) Uani 1 1 d .
H12A H 0.2385 0.2393 0.6769 0.032 Uiso 1 1 calc R
H12B H 0.3162 0.2941 0.6424 0.032 Uiso 1 1 calc R
C13 C 0.3785(2) 0.20956(6) 0.61262(5) 0.0235(3) Uani 1 1 d .
C14 C 0.2400(2) 0.19749(6) 0.57205(5) 0.0247(3) Uani 1 1 d .
C15 C 0.2544(2) 0.14686(7) 0.54095(6) 0.0293(3) Uani 1 1 d .
H15 H 0.3561 0.1187 0.5452 0.035 Uiso 1 1 calc R
C16 C 0.1184(2) 0.13824(7) 0.50388(6) 0.0337(4) Uani 1 1 d .
H16 H 0.1248 0.1040 0.4823 0.040 Uiso 1 1 calc R
C17 C -0.0269(2) 0.18019(7) 0.49879(6) 0.0338(4) Uani 1 1 d .
H17 H -0.1215 0.1758 0.4734 0.041 Uiso 1 1 calc R
C18 C -0.0314(2) 0.22863(7) 0.53147(6) 0.0353(4) Uani 1 1 d .
H18 H -0.1328 0.2570 0.5280 0.042 Uiso 1 1 calc R
C19 C 0.6439(2) 0.31110(6) 0.68039(6) 0.0256(3) Uani 1 1 d .
C20 C 0.7541(2) 0.32646(7) 0.63880(7) 0.0366(4) Uani 1 1 d .
H20 H 0.7736 0.2978 0.6126 0.044 Uiso 1 1 calc R
C21 C 0.8358(2) 0.38355(8) 0.63544(9) 0.0511(5) Uani 1 1 d .
H21 H 0.9110 0.3938 0.6069 0.061 Uiso 1 1 calc R
C22 C 0.8092(3) 0.42551(8) 0.67297(10) 0.0583(6) Uani 1 1 d .
H22 H 0.8646 0.4646 0.6702 0.070 Uiso 1 1 calc R
C23 C 0.7013(3) 0.41038(8) 0.71470(9) 0.0550(6) Uani 1 1 d .
H23 H 0.6833 0.4391 0.7408 0.066 Uiso 1 1 calc R
C24 C 0.6190(2) 0.35325(7) 0.71865(7) 0.0380(4) Uani 1 1 d .
H24 H 0.5456 0.3430 0.7475 0.046 Uiso 1 1 calc R

loop_
_atom_site_aniso_label
_atom_site_aniso_U_11
_atom_site_aniso_U_22
_atom_site_aniso_U_33
_atom_site_aniso_U_23
_atom_site_aniso_U_13
_atom_site_aniso_U_12
O1 0.0357(6) 0.0344(6) 0.0319(6) -0.0100(5) -0.0104(5) 0.0088(5)
O2 0.0223(5) 0.0352(6) 0.0390(6) -0.0096(5) -0.0069(5) 0.0068(4)
O3 0.0264(5) 0.0275(5) 0.0330(6) -0.0042(4) 0.0028(4) 0.0053(4)
O4 0.0343(6) 0.0370(6) 0.0374(6) -0.0152(5) -0.0137(5) 0.0110(5)
N1 0.0244(6) 0.0219(5) 0.0276(6) -0.0035(5) -0.0028(5) 0.0034(5)
N2 0.0254(6) 0.0240(6) 0.0244(6) 0.0008(5) -0.0030(5) 0.0005(5)
N3 0.0305(7) 0.0333(7) 0.0289(7) 0.0005(5) -0.0037(5) 0.0089(5)
C1 0.0254(7) 0.0221(6) 0.0263(7) 0.0002(6) -0.0015(6) 0.0006(6)
C2 0.0243(7) 0.0211(6) 0.0239(7) 0.0018(5) 0.0004(6) 0.0002(6)
C3 0.0233(7) 0.0225(6) 0.0245(7) 0.0004(6) -0.0008(6) -0.0018(5)
C4 0.0184(7) 0.0252(7) 0.0264(7) 0.0032(6) 0.0003(5) 0.0002(5)
C5 0.0233(7) 0.0225(6) 0.0262(7) 0.0001(6) 0.0039(6) 0.0020(5)
C6 0.0278(8) 0.0249(7) 0.0246(7) -0.0022(6) -0.0020(6) 0.0002(6)
C7 0.0246(7) 0.0247(7) 0.0276(7) -0.0005(6) -0.0043(6) 0.0037(6)
C8 0.0217(7) 0.0358(8) 0.0377(9) -0.0057(7) -0.0054(6) 0.0011(6)
C9 0.0308(8) 0.0246(7) 0.0586(11) -0.0029(7) -0.0006(8) 0.0027(6)
C10 0.0384(9) 0.0439(9) 0.0416(9) -0.0151(8) -0.0175(8) 0.0112(8)
C11 0.0232(7) 0.0230(7) 0.0268(7) -0.0009(6) 0.0028(6) 0.0026(6)
C12 0.0233(7) 0.0224(6) 0.0332(8) -0.0016(6) 0.0002(6) 0.0004(6)
C13 0.0231(7) 0.0210(6) 0.0265(7) 0.0039(6) 0.0022(6) 0.0000(5)
C14 0.0225(7) 0.0254(7) 0.0260(7) 0.0056(6) 0.0018(6) 0.0011(6)
C15 0.0275(8) 0.0256(7) 0.0346(8) 0.0007(6) -0.0028(6) 0.0032(6)
C16 0.0365(9) 0.0290(7) 0.0355(9) -0.0019(7) -0.0053(7) 0.0002(6)
C17 0.0321(8) 0.0380(8) 0.0312(8) 0.0020(7) -0.0085(7) 0.0021(7)
C18 0.0344(9) 0.0401(9) 0.0316(8) 0.0012(7) -0.0063(7) 0.0124(7)
C19 0.0202(7) 0.0229(7) 0.0338(8) -0.0014(6) -0.0036(6) 0.0027(5)
C20 0.0276(8) 0.0324(8) 0.0499(10) 0.0028(7) 0.0077(7) 0.0012(7)
C21 0.0278(9) 0.0434(10) 0.0821(15) 0.0193(10) 0.0023(9) -0.0068(8)
C22 0.0431(11) 0.0289(9) 0.1028(18) 0.0070(10) -0.0264(12) -0.0114(8)
C23 0.0582(12) 0.0297(9) 0.0771(15) -0.0170(9) -0.0256(11) 0.0031(9)
C24 0.0385(9) 0.0324(8) 0.0432(10) -0.0111(7) -0.0069(8) 0.0054(7)

loop_
_atom_type_symbol
_atom_type_description
_atom_type_scat_dispersion_real
_atom_type_scat_dispersion_imag
_atom_type_scat_source
C C 0.0033 0.0016 'International Tables Vol C Tables 4.2.6.8 and 6.1.1.4'
H H 0.0000 0.0000 'International Tables Vol C Tables 4.2.6.8 and 6.1.1.4'
N N 0.0061 0.0033 'International Tables Vol C Tables 4.2.6.8 and 6.1.1.4'
O O 0.0106 0.0060 'International Tables Vol C Tables 4.2.6.8 and 6.1.1.4'

loop_
_geom_angle_atom_site_label_1
_geom_angle_atom_site_label_2
_geom_angle_atom_site_label_3
_geom_angle
C4 O2 C8 117.34(11)
C5 O3 C9 113.00(11)
C6 O4 C10 116.84(11)
C1 N1 N2 125.76(11)
C1 N1 C11 120.92(11)
N2 N1 C11 113.05(11)
C13 N2 N1 107.96(11)
C18 N3 C14 116.80(13)
O1 C1 N1 117.08(12)
O1 C1 C2 120.08(13)
N1 C1 C2 122.84(12)
C7 C2 C3 119.87(13)
C7 C2 C1 125.41(13)
C3 C2 C1 114.70(12)
C4 C3 C2 120.04(13)
C4 C3 H3 120.0
C2 C3 H3 120.0
O2 C4 C3 125.15(13)
O2 C4 C5 114.44(12)
C3 C4 C5 120.40(13)
O3 C5 C4 120.14(12)
O3 C5 C6 120.46(13)
C4 C5 C6 119.33(12)
O4 C6 C7 124.25(13)
O4 C6 C5 115.03(12)
C7 C6 C5 120.71(13)
C6 C7 C2 119.63(13)
C6 C7 H7 120.2
C2 C7 H7 120.2
O2 C8 H8A 109.5
O2 C8 H8B 109.5
H8A C8 H8B 109.5
O2 C8 H8C 109.5
H8A C8 H8C 109.5
H8B C8 H8C 109.5
O3 C9 H9A 109.5
O3 C9 H9B 109.5
H9A C9 H9B 109.5
O3 C9 H9C 109.5
H9A C9 H9C 109.5
H9B C9 H9C 109.5
O4 C10 H10A 109.5
O4 C10 H10B 109.5
H10A C10 H10B 109.5
O4 C10 H10C 109.5
H10A C10 H10C 109.5
H10B C10 H10C 109.5
N1 C11 C19 112.84(11)
N1 C11 C12 101.14(11)
C19 C11 C12 112.32(11)
N1 C11 H11 110.1
C19 C11 H11 110.1
C12 C11 H11 110.1
C13 C12 C11 102.50(11)
C13 C12 H12A 111.3
C11 C12 H12A 111.3
C13 C12 H12B 111.3
C11 C12 H12B 111.3
H12A C12 H12B 109.2
N2 C13 C14 120.86(13)
N2 C13 C12 114.72(12)
C14 C13 C12 124.40(12)
N3 C14 C15 122.79(13)
N3 C14 C13 115.03(13)
C15 C14 C13 122.17(13)
C16 C15 C14 118.97(14)
C16 C15 H15 120.5
C14 C15 H15 120.5
C17 C16 C15 118.79(14)
C17 C16 H16 120.6
C15 C16 H16 120.6
C18 C17 C16 118.43(14)
C18 C17 H17 120.8
C16 C17 H17 120.8
N3 C18 C17 124.20(14)
N3 C18 H18 117.9
C17 C18 H18 117.9
C20 C19 C24 119.25(14)
C20 C19 C11 121.66(13)
C24 C19 C11 118.94(14)
C21 C20 C19 120.06(17)
C21 C20 H20 120.0
C19 C20 H20 120.0
C22 C21 C20 120.71(19)
C22 C21 H21 119.6
C20 C21 H21 119.6
C21 C22 C23 119.58(17)
C21 C22 H22 120.2
C23 C22 H22 120.2
C22 C23 C24 120.34(18)
C22 C23 H23 119.8
C24 C23 H23 119.8
C19 C24 C23 120.05(18)
C19 C24 H24 120.0
C23 C24 H24 120.0

loop_
_geom_bond_atom_site_label_1
_geom_bond_atom_site_label_2
_geom_bond_distance
O1 C1 1.2310(17)
O2 C4 1.3690(17)
O2 C8 1.4238(18)
O3 C5 1.3787(16)
O3 C9 1.4294(18)
O4 C6 1.3670(17)
O4 C10 1.4276(19)
N1 C1 1.3705(18)
N1 N2 1.3873(16)
N1 C11 1.4921(17)
N2 C13 1.2918(18)
N3 C18 1.341(2)
N3 C14 1.3421(18)
C1 C2 1.5041(19)
C2 C7 1.393(2)
C2 C3 1.400(2)
C3 C4 1.3843(19)
C3 H3 0.9500
C4 C5 1.394(2)
C5 C6 1.394(2)
C6 C7 1.389(2)
C7 H7 0.9500
C8 H8A 0.9800
C8 H8B 0.9800
C8 H8C 0.9800
C9 H9A 0.9800
C9 H9B 0.9800
C9 H9C 0.9800
C10 H10A 0.9800
C10 H10B 0.9800
C10 H10C 0.9800
C11 C19 1.5117(19)
C11 C12 1.5468(19)
C11 H11 1.0000
C12 C13 1.500(2)
C12 H12A 0.9900
C12 H12B 0.9900
C13 C14 1.473(2)
C14 C15 1.395(2)
C15 C16 1.381(2)
C15 H15 0.9500
C16 C17 1.380(2)
C16 H16 0.9500
C17 C18 1.379(2)
C17 H17 0.9500
C18 H18 0.9500
C19 C20 1.389(2)
C19 C24 1.391(2)
C20 C21 1.387(2)
C20 H20 0.9500
C21 C22 1.375(3)
C21 H21 0.9500
C22 C23 1.382(3)
C22 H22 0.9500
C23 C24 1.391(3)
C23 H23 0.9500
C24 H24 0.9500

loop_
_geom_torsion_atom_site_label_1
_geom_torsion_atom_site_label_2
_geom_torsion_atom_site_label_3
_geom_torsion_atom_site_label_4
_geom_torsion
C1 N1 N2 C13 169.20(13)
C11 N1 N2 C13 -4.79(15)
N2 N1 C1 O1 -177.09(13)
C11 N1 C1 O1 -3.5(2)
N2 N1 C1 C2 2.6(2)
C11 N1 C1 C2 176.19(12)
O1 C1 C2 C7 168.54(14)
N1 C1 C2 C7 -11.2(2)
O1 C1 C2 C3 -9.42(19)
N1 C1 C2 C3 170.87(13)
C7 C2 C3 C4 0.9(2)
C1 C2 C3 C4 179.01(12)
C8 O2 C4 C3 8.8(2)
C8 O2 C4 C5 -172.17(12)
C2 C3 C4 O2 179.03(13)
C2 C3 C4 C5 0.0(2)
C9 O3 C5 C4 97.25(16)
C9 O3 C5 C6 -85.70(16)
O2 C4 C5 O3 -2.82(19)
C3 C4 C5 O3 176.28(12)
O2 C4 C5 C6 -179.90(12)
C3 C4 C5 C6 -0.8(2)
C10 O4 C6 C7 1.5(2)
C10 O4 C6 C5 -177.62(14)
O3 C5 C6 O4 2.7(2)
C4 C5 C6 O4 179.79(13)
O3 C5 C6 C7 -176.46(13)
C4 C5 C6 C7 0.6(2)
O4 C6 C7 C2 -178.76(14)
C5 C6 C7 C2 0.3(2)
C3 C2 C7 C6 -1.1(2)
C1 C2 C7 C6 -178.97(13)
C1 N1 C11 C19 73.16(16)
N2 N1 C11 C19 -112.52(13)
C1 N1 C11 C12 -166.64(12)
N2 N1 C11 C12 7.68(14)
N1 C11 C12 C13 -7.14(13)
C19 C11 C12 C13 113.43(13)
N1 N2 C13 C14 -179.52(12)
N1 N2 C13 C12 -0.65(16)
C11 C12 C13 N2 5.34(16)
C11 C12 C13 C14 -175.84(12)
C18 N3 C14 C15 -0.7(2)
C18 N3 C14 C13 -179.71(13)
N2 C13 C14 N3 -165.69(13)
C12 C13 C14 N3 15.6(2)
N2 C13 C14 C15 15.3(2)
C12 C13 C14 C15 -163.49(14)
N3 C14 C15 C16 0.6(2)
C13 C14 C15 C16 179.55(14)
C14 C15 C16 C17 0.2(2)
C15 C16 C17 C18 -0.8(2)
C14 N3 C18 C17 0.0(2)
C16 C17 C18 N3 0.8(3)
N1 C11 C19 C20 31.53(19)
C12 C11 C19 C20 -82.02(17)
N1 C11 C19 C24 -153.00(13)
C12 C11 C19 C24 93.45(16)
C24 C19 C20 C21 -0.8(2)
C11 C19 C20 C21 174.63(15)
C19 C20 C21 C22 0.0(3)
C20 C21 C22 C23 0.6(3)
C21 C22 C23 C24 -0.4(3)
C20 C19 C24 C23 1.0(2)
C11 C19 C24 C23 -174.57(15)
C22 C23 C24 C19 -0.4(3)
